data_8103877
loop_
_publ_author_name
'Barbier, J.'
'Frampton, C.'

_publ_section_title
;
 The crystal structure of (Mg,Ga)8(Ga,Ge)2O12
;
_journal_name_full 'Zeitschrift fuer Kristallographie (149,1979-)'
_journal_page_first 79
_journal_page_last 88
_journal_volume 198
_journal_year 1992
_chemical_formula_sum 'Ga4.6 Ge1.7 Mg13.7 O24'
_chemical_name_systematic 'Mg13.7 Ga4.6 Ge1.7 O24'
_space_group_IT_number 65
_symmetry_space_group_name_Hall '-C 2 2'
_symmetry_space_group_name_H-M 'C m m m'
_cell_angle_alpha 90
_cell_angle_beta 90
_cell_angle_gamma 90
_cell_formula_units_Z 1
_cell_length_a 5.8475
_cell_length_b 25.474
_cell_length_c 2.9824
_cell_volume 444.256
_citation_journal_id_ASTM ZEKRDZ
_cod_data_source_file Barbier_ZEKRDZ_1992_15.cif
_cod_data_source_block Ga4.6Ge1.7Mg13.7O24
_cod_database_code 8103877

loop_
_symmetry_equiv_pos_as_xyz
x,y,z
-x,-y,z
x,-y,-z
-x,y,-z
-x,-y,-z
x,y,-z
-x,y,z
x,-y,z
x+1/2,y+1/2,z
-x+1/2,-y+1/2,z
x+1/2,-y+1/2,-z
-x+1/2,y+1/2,-z
-x+1/2,-y+1/2,-z
x+1/2,y+1/2,-z
-x+1/2,y+1/2,z
x+1/2,-y+1/2,z

loop_
_atom_site_label
_atom_site_type_symbol
_atom_site_fract_x
_atom_site_fract_y
_atom_site_fract_z
_atom_site_occupancy
_atom_site_U_iso_or_equiv
O1 O-2 0.2524 0 0.5 1 0.0
O4 O-2 0 0.4228 0 1 0.0
Mg3 Mg+2 0.2535 0.08679 0.5 0.886 0.0
O3 O-2 0 0.744 0 1 0.0
Ga4 Ga+3 0 0.29668 0.5 0.575 0.0
O5 O-2 0.2385 0.1654 0.5 1 0.0
Mg4 Mg+2 0.5 0 0 0.445 0.0
Ga2 Ga+3 0.2535 0.08679 0.5 0.114 0.0
Mg2 Mg+2 0 0 0 1 0.0
Ge1 Ge+4 0 0.29668 0.5 0.425 0.0
O2 O-2 0 0.083 0 1 0.0
Ga1 Ga+3 0 0.1758 0 0.026 0.0
Ga3 Ga+3 0.5 0 0 0.555 0.0
Mg1 Mg+2 0 0.1758 0 0.974 0.0
